data_2312298
loop_
_publ_author_name
'Khouchen, Malak'
'Klar, Paul Benjamin'
'Chintakindi, Hrushikesh'
'Suresh, Ashwin'
'Palatinus, Lukas'

_publ_section_title
;
 Optimal estimated standard uncertainties of reflection intensities for
 kinematical refinement from 3D electron diffraction data
;
_journal_coeditor_code PL5027
_journal_issue 5
_journal_name_full 'Acta Crystallographica Section A Foundations and Advances'
_journal_page_first 427
_journal_page_last 439
_journal_paper_doi 10.1107/S2053273323005053
_journal_volume 79
_journal_year 2023
_chemical_absolute_configuration unk
_chemical_formula_sum 'Al2 H4 Na2 O12 Si3'
_chemical_formula_weight 380.2
_chemical_name_common natrolite
_space_group_IT_number 43
_space_group_name_Hall 'F 2 -2d'
_space_group_name_H-M_alt 'F d d 2'
_symmetry_cell_setting orthorhombic
_symmetry_Int_Tables_number 43
_symmetry_space_group_name_Hall 'F 2 -2d'
_symmetry_space_group_name_H-M 'F d d 2'
_cell_angle_alpha 90
_cell_angle_beta 90
_cell_angle_gamma 90
_cell_formula_units_Z 8
_cell_length_a 18.2872(11)
_cell_length_b 18.6660(14)
_cell_length_c 6.6222(3)
_cell_measurement_reflns_used 5213
_cell_measurement_temperature 293
_cell_measurement_theta_max 1.15
_cell_measurement_theta_min 0.11
_cell_volume 2260.5(2)
_computing_cell_refinement PETS2
_computing_data_collection 'self-written scripts, OLYMPUS iTEM'
_computing_data_reduction PETS2
_computing_molecular_graphics 'VESTA 3'
_computing_structure_refinement Jana2020
_diffrn_ambient_temperature 293
_diffrn_detector 'Olympus SIS Veleta'
_diffrn_measured_fraction_theta_full 0.99
_diffrn_measured_fraction_theta_max 0.99
_diffrn_measurement_device 'TEM FEI Tecnai G2 20'
_diffrn_measurement_method 'continuous-rotation 3D ED'
_diffrn_measurement_specimen_support 'holey carbon grid'
_diffrn_radiation_probe electron
_diffrn_radiation_source 'Lab6 cathode'
_diffrn_radiation_type 'electrons 200 keV'
_diffrn_radiation_wavelength 0.0251
_diffrn_reflns_av_R_equivalents 0.1979
_diffrn_reflns_av_unetI/netI 0.2791
_diffrn_reflns_limit_h_max 29
_diffrn_reflns_limit_h_min -29
_diffrn_reflns_limit_k_max 29
_diffrn_reflns_limit_k_min -29
_diffrn_reflns_limit_l_max 10
_diffrn_reflns_limit_l_min -10
_diffrn_reflns_number 5213
_diffrn_reflns_theta_full 1.15
_diffrn_reflns_theta_max 1.15
_diffrn_reflns_theta_min 0.11
_exptl_crystal_density_diffrn 2.2345
_exptl_crystal_description 'irregular shape'
_exptl_crystal_F_000 517.84
_refine_diff_density_max 0.30
_refine_diff_density_min -0.24
_refine_ls_extinction_coef 0.64(16)
_refine_ls_extinction_expression Fc^*^=kFc[1+0.001xFc^2^\l^3^/sin(2\q)]^-1/4^
_refine_ls_extinction_method 'SHELXL-2017/1 (Sheldrick, 2015)'
_refine_ls_goodness_of_fit_gt 1.6363
_refine_ls_goodness_of_fit_ref 1.4801
_refine_ls_hydrogen_treatment refall
_refine_ls_number_constraints 13
_refine_ls_number_parameters 93
_refine_ls_number_reflns 1289
_refine_ls_number_restraints 3
_refine_ls_R_factor_all 0.1648
_refine_ls_R_factor_gt 0.1490
_refine_ls_shift/su_max 0.0480
_refine_ls_shift/su_mean 0.0096
_refine_ls_structure_factor_coef Fsqd
_refine_ls_weighting_details w=1/(\s^2^(I)+0.0004I^2^)
_refine_ls_weighting_scheme sigma
_refine_ls_wR_factor_gt 0.3737
_refine_ls_wR_factor_ref 0.4060
_reflns_number_gt 801
_reflns_number_total 1289
_reflns_threshold_expression I>3\s(I)
_cod_data_source_file pl5027.cif
_cod_data_source_block natrolite_model2
_cod_original_sg_symbol_Hall 'F -2xuvw;-2yuvw;2z'
_cod_database_code 2312298

loop_
_space_group_symop_id
_space_group_symop_operation_xyz
1 x,y,z
2 -x,-y,z
3 x+1/4,-y+1/4,z+1/4
4 -x+1/4,y+1/4,z+1/4
5 x,y+1/2,z+1/2
6 -x,-y+1/2,z+1/2
7 x+1/4,-y+3/4,z+3/4
8 -x+1/4,y+3/4,z+3/4
9 x+1/2,y,z+1/2
10 -x+1/2,-y,z+1/2
11 x+3/4,-y+1/4,z+3/4
12 -x+3/4,y+1/4,z+3/4
13 x+1/2,y+1/2,z
14 -x+1/2,-y+1/2,z
15 x+3/4,-y+3/4,z+1/4
16 -x+3/4,y+3/4,z+1/4

loop_
_atom_site_label
_atom_site_type_symbol
_atom_site_fract_x
_atom_site_fract_y
_atom_site_fract_z
_atom_site_adp_type
_atom_site_U_iso_or_equiv
_atom_site_site_symmetry_multiplicity
_atom_site_occupancy
_atom_site_calc_flag
_atom_site_refinement_flags
_atom_site_disorder_assembly
_atom_site_disorder_group
Si1 Si 0 0 0 Uani 0.0243(13) 8 1 d . . .
Si2 Si 0.09715(17) 0.0386(2) -0.3724(8) Uani 0.0240(9) 16 1 d . . .
Al1 Al -0.03703(19) 0.0944(2) 0.3853(9) Uani 0.0248(10) 16 1 d . . .
Na1 Na -0.2201(3) 0.0310(4) 0.3836(11) Uani 0.0367(15) 16 1 d . . .
O1 O 0.0696(3) 0.0216(4) -0.1412(10) Uani 0.0324(17) 16 1 d . . .
O2 O -0.0226(3) 0.0675(4) 0.1345(13) Uani 0.0321(16) 16 1 d . . .
O3 O -0.0700(3) 0.1818(3) 0.3919(12) Uani 0.0266(14) 16 1 d . . .
O4 O -0.0993(4) 0.0358(4) 0.5042(14) Uani 0.0350(18) 16 1 d . . .
O5 O 0.0434(3) 0.0968(4) 0.5272(11) Uani 0.0316(16) 16 1 d . . .
O6 O -0.3070(4) 0.0599(6) 0.6385(15) Uani 0.045(2) 16 1 d . . .
H1 H -0.3566(10) 0.057(3) 0.592(8) Uani 0.0544 16 1 d . . .
H2 H -0.307(3) 0.099(2) 0.734(7) Uani 0.0544 16 1 d . . .

loop_
_atom_site_aniso_label
_atom_site_aniso_type_symbol
_atom_site_aniso_U_11
_atom_site_aniso_U_22
_atom_site_aniso_U_33
_atom_site_aniso_U_12
_atom_site_aniso_U_13
_atom_site_aniso_U_23
Si1 Si 0.0168(18) 0.040(3) 0.0165(15) -0.0007(16) 0 0
Si2 Si 0.0114(13) 0.044(2) 0.0169(11) -0.0017(10) -0.0015(10) -0.0037(14)
Al1 Al 0.0127(13) 0.040(2) 0.0216(14) 0.0012(11) 0.0000(12) 0.0009(15)
Na1 Na 0.022(2) 0.060(4) 0.0282(19) 0.0025(17) 0.0018(17) -0.004(2)
O1 O 0.016(2) 0.065(4) 0.0156(18) 0.003(2) 0.0066(17) -0.001(2)
O2 O 0.024(3) 0.048(4) 0.024(2) 0.002(2) 0.001(2) -0.004(3)
O3 O 0.014(2) 0.036(3) 0.030(2) 0.0003(15) -0.003(2) -0.001(2)
O4 O 0.017(2) 0.049(4) 0.039(3) -0.004(2) 0.004(2) 0.006(3)
O5 O 0.013(2) 0.060(4) 0.0213(19) 0.003(2) -0.0060(18) 0.000(2)
O6 O 0.029(3) 0.074(5) 0.033(3) 0.001(3) -0.001(3) 0.004(3)
H1 H 0.034346 0.089062 0.039731 0.000906 -0.001612 0.004477
H2 H 0.034346 0.089062 0.039731 0.000906 -0.001612 0.004477

loop_
_atom_type_symbol
_atom_type_scat_source
Al International_Tables_Vol_C
H International_Tables_Vol_C
Na International_Tables_Vol_C
O International_Tables_Vol_C
Si International_Tables_Vol_C

loop_
_geom_angle_atom_site_label_1
_geom_angle_atom_site_label_2
_geom_angle_atom_site_label_3
_geom_angle_site_symmetry_1
_geom_angle_site_symmetry_2
_geom_angle_site_symmetry_3
_geom_angle
O1 Si1 O1 . . 2_555 110.0(3)
O1 Si1 O2 . . . 109.0(4)
O1 Si1 O2 . . 2_555 108.3(4)
O1 Si1 O2 2_555 . . 108.3(4)
O1 Si1 O2 2_555 . 2_555 109.0(4)
O2 Si1 O2 . . 2_555 112.2(4)
Al1 Si2 Al1 1_554 . 3_554 108.49(18)
Al1 Si2 Na1 1_554 . 2_554 116.7(2)
Al1 Si2 Na1 1_554 . 3_554 54.59(15)
Al1 Si2 O1 1_554 . . 107.6(3)
Al1 Si2 O3 1_554 . 3_554 130.9(3)
Al1 Si2 O4 1_554 . 2_554 92.7(3)
Al1 Si2 O5 1_554 . 1_554 22.9(3)
Al1 Si2 Na1 3_554 . 2_554 78.56(17)
Al1 Si2 Na1 3_554 . 3_554 64.18(14)
Al1 Si2 O1 3_554 . . 109.6(3)
Al1 Si2 O3 3_554 . 3_554 25.9(2)
Al1 Si2 O4 3_554 . 2_554 127.6(3)
Al1 Si2 O5 3_554 . 1_554 87.0(3)
Na1 Si2 Na1 2_554 . 3_554 131.1(2)
Na1 Si2 O1 2_554 . . 129.5(3)
Na1 Si2 O3 2_554 . 3_554 59.1(3)
Na1 Si2 O4 2_554 . 2_554 49.3(3)
Na1 Si2 O5 2_554 . 1_554 121.2(4)
Na1 Si2 O1 3_554 . . 93.7(3)
Na1 Si2 O3 3_554 . 3_554 90.0(3)
Na1 Si2 O4 3_554 . 2_554 145.4(4)
Na1 Si2 O5 3_554 . 1_554 32.9(3)
O1 Si2 O3 . . 3_554 107.4(5)
O1 Si2 O4 . . 2_554 108.3(5)
O1 Si2 O5 . . 1_554 109.1(4)
O3 Si2 O4 3_554 . 2_554 107.5(4)
O3 Si2 O5 3_554 . 1_554 111.5(4)
O4 Si2 O5 2_554 . 1_554 112.8(5)
Si2 Al1 Si2 1_556 . 11_455 143.0(2)
Si2 Al1 Na1 1_556 . . 129.3(2)
Si2 Al1 Na1 1_556 . 3_555 70.52(18)
Si2 Al1 Na1 1_556 . 12_454 119.86(16)
Si2 Al1 O2 1_556 . . 105.9(3)
Si2 Al1 O3 1_556 . . 125.1(3)
Si2 Al1 O4 1_556 . . 94.1(3)
Si2 Al1 O5 1_556 . . 21.0(3)
Si2 Al1 Na1 11_455 . . 65.36(15)
Si2 Al1 Na1 11_455 . 3_555 75.25(18)
Si2 Al1 Na1 11_455 . 12_454 50.89(14)
Si2 Al1 O2 11_455 . . 107.1(3)
Si2 Al1 O3 11_455 . . 24.0(2)
Si2 Al1 O4 11_455 . . 90.2(3)
Si2 Al1 O5 11_455 . . 125.3(4)
Na1 Al1 Na1 . . 3_555 128.6(2)
Na1 Al1 Na1 . . 12_454 109.34(18)
Na1 Al1 O2 . . . 92.5(3)
Na1 Al1 O3 . . . 89.2(2)
Na1 Al1 O4 . . . 35.5(3)
Na1 Al1 O5 . . . 143.5(4)
Na1 Al1 Na1 3_555 . 12_454 62.57(19)
Na1 Al1 O2 3_555 . . 131.1(3)
Na1 Al1 O3 3_555 . . 54.5(3)
Na1 Al1 O4 3_555 . . 118.9(4)
Na1 Al1 O5 3_555 . . 50.4(3)
Na1 Al1 O2 12_454 . . 81.1(3)
Na1 Al1 O3 12_454 . . 34.6(3)
Na1 Al1 O4 12_454 . . 140.6(3)
Na1 Al1 O5 12_454 . . 100.4(3)
O2 Al1 O3 . . . 110.1(5)
O2 Al1 O4 . . . 110.0(4)
O2 Al1 O5 . . . 112.9(4)
O3 Al1 O4 . . . 110.3(4)
O3 Al1 O5 . . . 104.8(4)
O4 Al1 O5 . . . 108.6(5)
Si2 Na1 Si2 2_556 . 11_455 98.78(19)
Si2 Na1 Al1 2_556 . . 56.41(15)
Si2 Na1 Al1 2_556 . 11_454 152.7(3)
Si2 Na1 Al1 2_556 . 16_445 50.54(14)
Si2 Na1 Na1 2_556 . 10_454 124.1(2)
Si2 Na1 Na1 2_556 . 10_455 66.99(19)
Si2 Na1 O3 2_556 . 11_454 169.5(3)
Si2 Na1 O3 2_556 . 16_445 31.91(16)
Si2 Na1 O4 2_556 . . 31.3(2)
Si2 Na1 O5 2_556 . 11_454 118.9(3)
Si2 Na1 O6 2_556 . . 102.3(4)
Si2 Na1 O6 2_556 . 10_454 84.6(3)
Si2 Na1 H2 2_556 . 10_454 70.9(11)
Si2 Na1 Al1 11_455 . . 50.47(12)
Si2 Na1 Al1 11_455 . 11_454 54.89(15)
Si2 Na1 Al1 11_455 . 16_445 147.1(2)
Si2 Na1 Na1 11_455 . 10_454 112.8(2)
Si2 Na1 Na1 11_455 . 10_455 114.1(2)
Si2 Na1 O3 11_455 . 11_454 89.0(2)
Si2 Na1 O3 11_455 . 16_445 125.0(3)
Si2 Na1 O4 11_455 . . 69.2(3)
Si2 Na1 O5 11_455 . 11_454 21.37(19)
Si2 Na1 O6 11_455 . . 91.4(3)
Si2 Na1 O6 11_455 . 10_454 125.8(3)
Si2 Na1 H2 11_455 . 10_454 141.7(11)
Al1 Na1 Al1 . . 11_454 97.1(2)
Al1 Na1 Al1 . . 16_445 105.52(18)
Al1 Na1 Na1 . . 10_454 112.9(2)
Al1 Na1 Na1 . . 10_455 112.5(2)
Al1 Na1 O3 . . 11_454 126.3(3)
Al1 Na1 O3 . . 16_445 88.3(2)
Al1 Na1 O4 . . . 25.9(2)
Al1 Na1 O5 . . 11_454 65.6(2)
Al1 Na1 O6 . . . 123.5(4)
Al1 Na1 O6 . . 10_454 92.5(3)
Al1 Na1 H2 . . 10_454 97.3(11)
Al1 Na1 Al1 11_454 . 16_445 156.7(2)
Al1 Na1 Na1 11_454 . 10_454 68.9(2)
Al1 Na1 Na1 11_454 . 10_455 126.6(2)
Al1 Na1 O3 11_454 . 11_454 34.11(18)
Al1 Na1 O3 11_454 . 16_445 170.1(3)
Al1 Na1 O4 11_454 . . 121.5(3)
Al1 Na1 O5 11_454 . 11_454 34.09(19)
Al1 Na1 O6 11_454 . . 86.7(3)
Al1 Na1 O6 11_454 . 10_454 104.7(4)
Al1 Na1 H2 11_454 . 10_454 123.9(11)
Al1 Na1 Na1 16_445 . 10_454 96.6(2)
Al1 Na1 Na1 16_445 . 10_455 48.50(16)
Al1 Na1 O3 16_445 . 11_454 123.1(3)
Al1 Na1 O3 16_445 . 16_445 22.11(17)
Al1 Na1 O4 16_445 . . 81.7(3)
Al1 Na1 O5 16_445 . 11_454 168.5(3)
Al1 Na1 O6 16_445 . . 85.5(3)
Al1 Na1 O6 16_445 . 10_454 69.4(3)
Al1 Na1 H2 16_445 . 10_454 48.4(10)
Na1 Na1 Na1 10_454 . 10_455 128.7(2)
Na1 Na1 O3 10_454 . 11_454 45.6(2)
Na1 Na1 O3 10_454 . 16_445 116.6(3)
Na1 Na1 O4 10_454 . . 126.7(3)
Na1 Na1 O5 10_454 . 11_454 93.7(3)
Na1 Na1 O6 10_454 . . 120.8(3)
Na1 Na1 O6 10_454 . 10_454 39.6(3)
Na1 Na1 H2 10_454 . 10_454 55.5(11)
Na1 Na1 O3 10_455 . 11_454 116.3(3)
Na1 Na1 O3 10_455 . 16_445 43.4(2)
Na1 Na1 O4 10_455 . . 89.2(3)
Na1 Na1 O5 10_455 . 11_454 126.5(3)
Na1 Na1 O6 10_455 . . 40.0(3)
Na1 Na1 O6 10_455 . 10_454 116.7(4)
Na1 Na1 H2 10_455 . 10_454 96.1(11)
O3 Na1 O3 11_454 . 16_445 144.0(3)
O3 Na1 O4 11_454 . . 152.1(4)
O3 Na1 O5 11_454 . 11_454 68.1(3)
O3 Na1 O6 11_454 . . 84.5(3)
O3 Na1 O6 11_454 . 10_454 85.1(4)
O3 Na1 H2 11_454 . 10_454 98.6(11)
O3 Na1 O4 16_445 . . 62.8(3)
O3 Na1 O5 16_445 . 11_454 146.4(4)
O3 Na1 O6 16_445 . . 83.4(4)
O3 Na1 O6 16_445 . 10_454 83.4(4)
O3 Na1 H2 16_445 . 10_454 63.3(11)
O4 Na1 O5 . . 11_454 88.1(3)
O4 Na1 O6 . . . 112.2(4)
O4 Na1 O6 . . 10_454 93.6(4)
O4 Na1 H2 . . 10_454 89.2(11)
O5 Na1 O6 11_454 . . 93.5(4)
O5 Na1 O6 11_454 . 10_454 116.9(4)
O5 Na1 H2 11_454 . 10_454 137.3(11)
O6 Na1 O6 . . 10_454 141.1(4)
O6 Na1 H2 . . 10_454 126.6(11)
O6 Na1 H2 10_454 . 10_454 21.0(11)
Si1 O1 Si2 . . . 145.3(4)
Si1 O2 Al1 . . . 142.4(5)
Si2 O3 Al1 11_455 . . 130.1(4)
Si2 O3 Na1 11_455 . 3_555 128.4(4)
Si2 O3 Na1 11_455 . 12_454 89.0(4)
Al1 O3 Na1 . . 3_555 91.3(3)
Al1 O3 Na1 . . 12_454 123.3(4)
Na1 O3 Na1 3_555 . 12_454 91.0(3)
Si2 O4 Al1 2_556 . . 138.1(5)
Si2 O4 Na1 2_556 . . 99.3(4)
Al1 O4 Na1 . . . 118.6(5)
Si2 O5 Al1 1_556 . . 136.1(5)
Si2 O5 Na1 1_556 . 3_555 125.7(4)
Al1 O5 Na1 . . 3_555 95.5(4)
Na1 O6 Na1 . . 10_455 100.4(4)
Na1 O6 H1 . . . 113(3)
Na1 O6 H2 . . . 130(3)
Na1 O6 H1 10_455 . . 112(3)
Na1 O6 H2 10_455 . . 95(3)
H1 O6 H2 . . . 104(4)
Na1 H2 O6 10_455 . . 64(2)

loop_
_geom_bond_atom_site_label_1
_geom_bond_atom_site_label_2
_geom_bond_site_symmetry_1
_geom_bond_site_symmetry_2
_geom_bond_distance
Si1 O1 . . 1.630(6)
Si1 O1 . 2_555 1.630(6)
Si1 O2 . . 1.597(8)
Si1 O2 . 2_555 1.597(8)
Si2 Al1 . 1_554 3.112(6)
Si2 Al1 . 3_554 3.043(5)
Si2 Na1 . 2_554 3.058(8)
Si2 Na1 . 3_554 3.586(8)
Si2 O1 . . 1.643(8)
Si2 O3 . 3_554 1.616(6)
Si2 O4 . 2_554 1.612(9)
Si2 O5 . 1_554 1.609(8)
Al1 Na1 . . 3.551(7)
Al1 Na1 . 3_555 3.100(9)
Al1 Na1 . 12_454 3.862(9)
Al1 O2 . . 1.755(10)
Al1 O3 . . 1.739(8)
Al1 O4 . . 1.765(9)
Al1 O5 . . 1.746(7)
Na1 Na1 . 10_454 3.674(10)
Na1 Na1 . 10_455 3.674(10)
Na1 O3 . 11_454 2.526(9)
Na1 O3 . 16_445 2.624(10)
Na1 O4 . . 2.350(9)
Na1 O5 . 11_454 2.401(11)
Na1 O6 . . 2.381(11)
Na1 O6 . 10_454 2.400(13)
Na1 H2 . 10_454 2.66(4)
O6 H1 . . 0.96(3)
O6 H2 . . 0.96(5)

loop_
_geom_hbond_atom_site_label_D
_geom_hbond_atom_site_label_H
_geom_hbond_atom_site_label_A
_geom_hbond_site_symmetry_D
_geom_hbond_site_symmetry_H
_geom_hbond_site_symmetry_A
_geom_hbond_distance_DH
_geom_hbond_distance_HA
_geom_hbond_distance_DA
_geom_hbond_angle_DHA
O6 H1 O1 . . 9_455 0.96(3) 2.16(4) 3.005(11) 147(4)
O6 H2 O2 . . 11_455 0.96(5) 1.96(5) 2.878(13) 159(4)

loop_
_restr_angle_atom_site_label_1
_restr_angle_site_symmetry_1
_restr_angle_atom_site_label_2
_restr_angle_site_symmetry_2
_restr_angle_atom_site_label_3
_restr_angle_site_symmetry_3
_restr_angle_target
_restr_angle_target_weight_param
H1 . O6 . H2 . 104.45 0.01

loop_
_restr_distance_atom_site_label_1
_restr_distance_site_symmetry_1
_restr_distance_atom_site_label_2
_restr_distance_site_symmetry_2
_restr_distance_target
_restr_distance_target_weight_param
O6 . H1 . 0.9584 0.0001
O6 . H2 . 0.9584 0.0001
